data_2300375
loop_
_publ_author_name
'Wood, Ian G.'
'Ahmed, Jabraan'
'Dobson, David P.'
'Vo\<cadlo, Lidunka'

_publ_section_title
;
 High-pressure phase transitions and equations of state in NiSi. III. A
 new high-pressure phase of NiSi
;
_journal_coeditor_code ks5332
_journal_issue 1
_journal_name_full 'Journal of Applied Crystallography'
_journal_page_first 14
_journal_page_last 24
_journal_paper_doi 10.1107/S0021889812047085
_journal_volume 46
_journal_year 2013
_chemical_formula_sum 'Al2 O3'
_chemical_formula_weight 101.96
_chemical_name_systematic ' ?'
_space_group_IT_number 167
_symmetry_cell_setting trigonal
_symmetry_space_group_name_Hall '-R 3 2"c'
_symmetry_space_group_name_H-M 'R -3 c :H'
_cell_angle_alpha 90.0
_cell_angle_beta 90.0
_cell_angle_gamma 120.0
_cell_formula_units_Z 6
_cell_length_a 4.76029(34)
_cell_length_b 4.76029
_cell_length_c 12.9920(11)
_cell_volume 254.96(3)
_pd_block_id 2012-07-25T10:11|XU1279_R2_phase1|Ian_G_Wood||
_pd_phase_name Alumina
_cod_data_source_file ks5332.cif
_cod_data_source_block XU1279_R2_phase_1
_cod_depositor_comments
;
The following automatic conversions were performed:

'_geom_bond_publ_flag' value 'N' changed to 'n' according to
/home/saulius/struct/CIF-dictionaries/cif_core.dic dictionary named
'cif_core.dic' version 2.4.2 from 2011-04-26 (14
times).

'_geom_angle_publ_flag' value 'N' changed to 'n' according
to /home/saulius/struct/CIF-dictionaries/cif_core.dic dictionary
named 'cif_core.dic' version 2.4.2 from 2011-04-26 (51 time).

Automatic conversion script
Id: cif_fix_values 1891 2012-01-12 08:04:46Z andrius 
;
_cod_original_cell_volume 254.961(22)
_cod_original_sg_symbol_H-M 'R -3 c'
_cod_database_code 2300375

loop_
_symmetry_equiv_pos_site_id
_symmetry_equiv_pos_as_xyz
1 +x,+y,+z
2 -y,x-y,+z
3 y-x,-x,+z
4 y-x,+y,+z+1/2
5 -y,-x,+z+1/2
6 +x,x-y,+z+1/2
-1 -x,-y,-z
-2 +y,y-x,-z
-3 x-y,+x,-z
-4 x-y,-y,-z+1/2
-5 +y,+x,-z+1/2
-6 -x,y-x,-z+1/2
101 +x+1/3,+y+2/3,+z+2/3
102 -y+1/3,x-y+2/3,+z+2/3
103 y-x+1/3,-x+2/3,+z+2/3
104 y-x+1/3,+y+2/3,+z+1/6
105 -y+1/3,-x+2/3,+z+1/6
106 +x+1/3,x-y+2/3,+z+1/6
-101 -x+2/3,-y+1/3,-z+1/3
-102 +y+2/3,y-x+1/3,-z+1/3
-103 x-y+2/3,+x+1/3,-z+1/3
-104 x-y+2/3,-y+1/3,-z+5/6
-105 +y+2/3,+x+1/3,-z+5/6
-106 -x+2/3,y-x+1/3,-z+5/6
201 +x+2/3,+y+1/3,+z+1/3
202 -y+2/3,x-y+1/3,+z+1/3
203 y-x+2/3,-x+1/3,+z+1/3
204 y-x+2/3,+y+1/3,+z+5/6
205 -y+2/3,-x+1/3,+z+5/6
206 +x+2/3,x-y+1/3,+z+5/6
-201 -x+1/3,-y+2/3,-z+2/3
-202 +y+1/3,y-x+2/3,-z+2/3
-203 x-y+1/3,+x+2/3,-z+2/3
-204 x-y+1/3,-y+2/3,-z+1/6
-205 +y+1/3,+x+2/3,-z+1/6
-206 -x+1/3,y-x+2/3,-z+1/6

loop_
_atom_site_aniso_label
_atom_site_aniso_U_11
_atom_site_aniso_U_12
_atom_site_aniso_U_13
_atom_site_aniso_U_22
_atom_site_aniso_U_23
_atom_site_aniso_U_33
Al 0.00338 0.00169 0.0 0.00338 0.0 0.00335
O 0.00359 0.00161 0.0035 0.00332 0.007 0.00394

loop_
_atom_site_type_symbol
_atom_site_label
_atom_site_fract_x
_atom_site_fract_y
_atom_site_fract_z
_atom_site_occupancy
_atom_site_thermal_displace_type
_atom_site_U_iso_or_equiv
_atom_site_symmetry_multiplicity
Al Al 0.0 0.0 0.35219 1.0 Uani 0.00337 12
O O 0.69369 0.0 0.25 1.0 Uani 0.00367 18

loop_
_atom_type_symbol
_atom_type_number_in_cell
Al 12.0
O 18.0

loop_
_geom_angle_atom_site_label_1
_geom_angle_atom_site_label_2
_geom_angle_atom_site_label_3
_geom_angle
_geom_angle_site_symmetry_1
_geom_angle_site_symmetry_3
_geom_angle_publ_flag
Al Al Al 79.8916(11) -4_555 -101_444 n
Al Al Al 79.8916(11) -4_555 -101_544 n
Al Al Al 79.8916(11) -4_555 -101_554 n
Al Al O 47.6818(32) -4_555 1_455 n
Al Al O 47.6818(32) -4_555 2_545 n
Al Al O 47.6818(32) -4_555 3_665 n
Al Al O 116.8487(26) -4_555 104_543 n
Al Al O 116.8487(26) -4_555 105_553 n
Al Al O 116.8487(26) -4_555 106_443 n
Al Al Al 116.9874(7) -101_444 -101_544 n
Al Al Al 116.9874(7) -101_444 -101_554 n
Al Al O 41.5328(12) -101_444 1_455 n
Al Al O 83.2140(12) -101_444 2_545 n
Al Al O 120.814(4) -101_444 3_665 n
Al Al O 44.8264(30) -101_444 104_543 n
Al Al O 143.96480(30) -101_444 105_553 n
Al Al O 97.9548(8) -101_444 106_443 n
Al Al Al 116.9874(7) -101_544 -101_554 n
Al Al O 120.814(4) -101_544 1_455 n
Al Al O 41.5328(12) -101_544 2_545 n
Al Al O 83.2140(12) -101_544 3_665 n
Al Al O 97.9548(8) -101_544 104_543 n
Al Al O 44.8264(30) -101_544 105_553 n
Al Al O 143.96480(30) -101_544 106_443 n
Al Al O 83.2140(12) -101_554 1_455 n
Al Al O 120.814(4) -101_554 2_545 n
Al Al O 41.5328(12) -101_554 3_665 n
Al Al O 143.96471(30) -101_554 104_543 n
Al Al O 97.9548(8) -101_554 105_553 n
Al Al O 44.8264(30) -101_554 106_443 n
O Al O 79.636(5) 1_455 2_545 n
O Al O 79.636(5) 1_455 3_665 n
O Al O 86.359(4) 1_455 104_543 n
O Al O 164.2123(6) 1_455 105_553 n
O Al O 90.769(4) 1_455 106_443 n
O Al O 79.636(5) 2_545 3_665 n
O Al O 90.769(4) 2_545 104_543 n
O Al O 86.359(4) 2_545 105_553 n
O Al O 164.2123(6) 2_545 106_443 n
O Al O 164.2122(6) 3_665 104_543 n
O Al O 90.769(4) 3_665 105_553 n
O Al O 86.359(4) 3_665 106_443 n
O Al O 101.1884(32) 104_543 105_553 n
O Al O 101.1884(32) 104_543 106_443 n
O Al O 101.1884(32) 105_553 106_443 n
Al O Al 84.636(7) 1_655 -4_655 n
Al O Al 93.641(4) 1_655 -101_544 n
Al O Al 132.1928(15) 1_655 204_554 n
Al O Al 132.1928(15) -4_655 -101_544 n
Al O Al 93.641(4) -4_655 204_554 n
Al O Al 120.3833(15) -101_544 204_554 n

loop_
_geom_bond_atom_site_label_1
_geom_bond_atom_site_label_2
_geom_bond_distance
_geom_bond_site_symmetry_2
_geom_bond_publ_flag
Al Al 2.65531(23) -4_555 n
Al Al 2.79169(20) -101_334 n
Al Al 2.79169(20) -101_434 n
Al Al 2.79169(20) -101_444 n
Al O 1.97201(11) 1_455 n
Al O 1.97201(11) 2_545 n
Al O 1.97201(11) 3_665 n
Al O 1.85477(11) 104_545 n
Al O 1.85477(11) 105_555 n
Al O 1.85477(11) 106_445 n
O Al 1.97201(11) 1_655 n
O Al 1.97201(11) -4_655 n
O Al 1.85477(11) -101_434 n
O Al 1.85477(11) 204_554 n

loop_
_pd_block_diffractogram_id
2012-07-25T10:11|XU1279_R2_H_01|Ian_G_Wood|PANalytical_X'Pert_Pro
